data_7123269
loop_
_publ_author_name
'Marin, Lucile'
'Force, Guillaume'
'Guillot, R\'egis'
'Gandon, Vincent'
'Schulz, Emmanuelle'
'Leboeuf, David'

_publ_section_title
;
 Photooxygenation of 2-Propargylfurans: a Path to Structurally Diverse
 Nitrogen-Containing 5-Membered Rings
;
_journal_name_full 'Chemical Communications'
_journal_paper_doi 10.1039/C9CC01197H
_journal_year 2019
_chemical_absolute_configuration ad
_chemical_formula_moiety 'C19 H17 N O2'
_chemical_formula_sum 'C19 H17 N O2'
_chemical_formula_weight 291.33
_space_group_crystal_system monoclinic
_space_group_IT_number 4
_space_group_name_Hall 'P 2yb'
_space_group_name_H-M_alt 'P 1 21 1'
_symmetry_space_group_name_Hall 'P 2yb'
_symmetry_space_group_name_H-M 'P 1 21 1'
_atom_sites_solution_hydrogens mixed
_audit_creation_method SHELXL-2018/3
_audit_update_record
;
2019-01-23 deposited with the CCDC.    2019-04-04 downloaded from the CCDC.
;
_cell_angle_alpha 90
_cell_angle_beta 107.380(16)
_cell_angle_gamma 90
_cell_formula_units_Z 2
_cell_length_a 9.358(2)
_cell_length_b 5.3966(14)
_cell_length_c 15.126(3)
_cell_measurement_reflns_used 4032
_cell_measurement_temperature 100(1)
_cell_measurement_theta_max 66.81
_cell_measurement_theta_min 3.06
_cell_volume 729.0(3)
_computing_cell_refinement 'Bruker SAINT'
_computing_data_collection 'Bruker APEX3'
_computing_data_reduction 'Bruker SAINT'
_computing_structure_refinement 'SHELXL-2018/3 (Sheldrick, 2018)'
_computing_structure_solution 'SHELXS-97 (Sheldrick 2008)'
_diffrn_ambient_temperature 100(1)
_diffrn_measured_fraction_theta_full 0.992
_diffrn_measured_fraction_theta_max 0.992
_diffrn_measurement_device_type 'Bruker VENTURE PHOTON100 CMOS'
_diffrn_measurement_method '\f and \w scans'
_diffrn_radiation_probe x-ray
_diffrn_radiation_type CuK\a
_diffrn_radiation_wavelength 1.54178
_diffrn_reflns_av_R_equivalents 0.0814
_diffrn_reflns_av_unetI/netI 0.0739
_diffrn_reflns_Laue_measured_fraction_full 0.992
_diffrn_reflns_Laue_measured_fraction_max 0.992
_diffrn_reflns_limit_h_max 11
_diffrn_reflns_limit_h_min -11
_diffrn_reflns_limit_k_max 6
_diffrn_reflns_limit_k_min -5
_diffrn_reflns_limit_l_max 17
_diffrn_reflns_limit_l_min -18
_diffrn_reflns_number 8823
_diffrn_reflns_point_group_measured_fraction_full 0.958
_diffrn_reflns_point_group_measured_fraction_max 0.958
_diffrn_reflns_theta_full 66.928
_diffrn_reflns_theta_max 66.928
_diffrn_reflns_theta_min 3.061
_exptl_absorpt_coefficient_mu 0.686
_exptl_absorpt_correction_T_max 0.9901
_exptl_absorpt_correction_T_min 0.9681
_exptl_absorpt_correction_type multi-scan
_exptl_absorpt_process_details 'apex3 Bruker'
_exptl_crystal_colour colorless
_exptl_crystal_density_diffrn 1.327
_exptl_crystal_description needle
_exptl_crystal_F_000 308
_exptl_crystal_size_max 0.230
_exptl_crystal_size_mid 0.040
_exptl_crystal_size_min 0.010
_refine_diff_density_max 0.185
_refine_diff_density_min -0.213
_refine_diff_density_rms 0.051
_refine_ls_abs_structure_details
;
 Flack x determined using 712 quotients [(I+)-(I-)]/[(I+)+(I-)]
 (Parsons, Flack and Wagner, Acta Cryst. B69 (2013) 249-259).
;
_refine_ls_abs_structure_Flack 0.2(3)
_refine_ls_extinction_method none
_refine_ls_goodness_of_fit_ref 1.043
_refine_ls_hydrogen_treatment mixed
_refine_ls_matrix_type full
_refine_ls_number_parameters 205
_refine_ls_number_reflns 2488
_refine_ls_number_restraints 1
_refine_ls_restrained_S_all 1.043
_refine_ls_R_factor_all 0.0668
_refine_ls_R_factor_gt 0.0501
_refine_ls_shift/su_max 0.000
_refine_ls_shift/su_mean 0.000
_refine_ls_structure_factor_coef Fsqd
_refine_ls_weighting_details 'w=1/[\s^2^(Fo^2^)+(0.0254P)^2^+0.3502P] where P=(Fo^2^+2Fc^2^)/3'
_refine_ls_weighting_scheme calc
_refine_ls_wR_factor_gt 0.1002
_refine_ls_wR_factor_ref 0.1077
_reflns_Friedel_coverage 0.730
_reflns_Friedel_fraction_full 0.915
_reflns_Friedel_fraction_max 0.915
_reflns_number_gt 2081
_reflns_number_total 2488
_reflns_threshold_expression 'I > 2\s(I)'
_cod_data_source_file c9cc01197h2.cif
_cod_data_source_block 3aa
_cod_database_code 7123269
_shelx_space_group_comment
;
The symmetry employed for this shelxl refinement is uniquely defined
by the following loop, which should always be used as a source of
symmetry information in preference to the above space-group names.
They are only intended as comments.
;
_shelx_estimated_absorpt_t_min 0.863
_shelx_estimated_absorpt_t_max 0.993

loop_
_space_group_symop_operation_xyz
'x, y, z'
'-x, y+1/2, -z'

loop_
_atom_site_label
_atom_site_type_symbol
_atom_site_fract_x
_atom_site_fract_y
_atom_site_fract_z
_atom_site_U_iso_or_equiv
_atom_site_adp_type
_atom_site_occupancy
_atom_site_site_symmetry_order
_atom_site_calc_flag
_atom_site_refinement_flags_posn
_atom_site_refinement_flags_adp
C1 C 0.3365(4) 0.4694(8) 0.0565(3) 0.0216(9) Uani 1 1 d . .
H1 H 0.291266 0.301023 0.054992 0.026 Uiso 1 1 calc R U
C2 C 0.2138(4) 0.6523(8) 0.0144(3) 0.0256(10) Uani 1 1 d . .
H2 H 0.155932 0.650671 -0.048962 0.031 Uiso 1 1 calc R U
C3 C 0.1951(4) 0.8161(9) 0.0754(3) 0.0279(11) Uani 1 1 d . .
H3 H 0.122848 0.945274 0.062187 0.034 Uiso 1 1 calc R U
C4 C 0.3041(4) 0.7666(9) 0.1671(3) 0.0247(10) Uani 1 1 d . .
C5 C 0.3924(4) 0.5565(8) 0.1561(3) 0.0212(9) Uani 1 1 d . .
C6 C 0.4982(4) 0.4422(8) 0.2278(3) 0.0200(9) Uani 1 1 d . .
C7 C 0.5868(4) 0.2233(8) 0.2131(3) 0.0202(9) Uani 1 1 d . .
H7A H 0.535340 0.148177 0.152165 0.024 Uiso 1 1 calc R U
H7B H 0.589786 0.097832 0.261343 0.024 Uiso 1 1 calc R U
C8 C 0.7468(4) 0.2892(8) 0.2163(3) 0.0186(9) Uani 1 1 d . .
C9 C 0.8607(4) 0.1203(8) 0.2558(3) 0.0226(9) Uani 1 1 d . .
H9 H 0.838964 -0.025113 0.284754 0.027 Uiso 1 1 calc R U
C10 C 1.0054(4) 0.1630(8) 0.2531(3) 0.0248(10) Uani 1 1 d . .
H10 H 1.081944 0.044775 0.278245 0.030 Uiso 1 1 calc R U
C11 C 1.0379(4) 0.3802(8) 0.2133(3) 0.0260(10) Uani 1 1 d . .
H11 H 1.137197 0.411237 0.211909 0.031 Uiso 1 1 calc R U
C12 C 0.9261(4) 0.5506(8) 0.1757(3) 0.0251(9) Uani 1 1 d . .
H12 H 0.948612 0.698668 0.148632 0.030 Uiso 1 1 calc R U
C13 C 0.7809(4) 0.5060(8) 0.1774(3) 0.0226(9) Uani 1 1 d . .
H13 H 0.704545 0.624218 0.151875 0.027 Uiso 1 1 calc R U
C14 C 0.6316(4) 0.4267(8) 0.3955(3) 0.0230(9) Uani 1 1 d . .
C15 C 0.5929(4) 0.2145(9) 0.4345(3) 0.0268(10) Uani 1 1 d . .
H15 H 0.499214 0.136837 0.406306 0.032 Uiso 1 1 calc R U
C16 C 0.6902(5) 0.1149(9) 0.5144(3) 0.0317(11) Uani 1 1 d . .
H16 H 0.663645 -0.030503 0.541187 0.038 Uiso 1 1 calc R U
C17 C 0.8270(5) 0.2299(9) 0.5548(3) 0.0339(11) Uani 1 1 d . .
H17 H 0.894567 0.162605 0.609455 0.041 Uiso 1 1 calc R U
C18 C 0.8651(5) 0.4412(10) 0.5160(3) 0.0333(11) Uani 1 1 d . .
H18 H 0.958336 0.519899 0.544359 0.040 Uiso 1 1 calc R U
C19 C 0.7686(4) 0.5392(9) 0.4361(3) 0.0288(10) Uani 1 1 d . .
H19 H 0.796073 0.683375 0.408989 0.035 Uiso 1 1 calc R U
N1 N 0.5307(4) 0.5376(7) 0.3144(2) 0.0248(8) Uani 1 1 d . .
O1 O 0.3158(3) 0.8858(6) 0.23972(19) 0.0278(7) Uani 1 1 d . .
O2 O 0.4454(3) 0.4608(6) 0.00732(18) 0.0272(7) Uani 1 1 d . .
H20 H 0.479(5) 0.600(9) 0.005(3) 0.041 Uiso 1 1 calc R U
H100 H 0.476(5) 0.674(9) 0.321(3) 0.028(12) Uiso 1 1 d . .

loop_
_atom_site_aniso_label
_atom_site_aniso_U_11
_atom_site_aniso_U_22
_atom_site_aniso_U_33
_atom_site_aniso_U_23
_atom_site_aniso_U_13
_atom_site_aniso_U_12
C1 0.0195(18) 0.022(2) 0.024(2) 0.0011(18) 0.0079(15) -0.0019(16)
C2 0.023(2) 0.027(3) 0.026(2) 0.0061(19) 0.0064(17) -0.0035(19)
C3 0.022(2) 0.030(3) 0.035(2) 0.012(2) 0.0133(18) 0.0043(18)
C4 0.0193(19) 0.029(3) 0.029(2) 0.006(2) 0.0119(17) 0.0001(18)
C5 0.0195(18) 0.020(2) 0.025(2) 0.0038(18) 0.0082(16) 0.0013(17)
C6 0.0211(18) 0.016(2) 0.025(2) 0.0040(17) 0.0102(16) -0.0009(16)
C7 0.0224(19) 0.019(2) 0.019(2) -0.0003(17) 0.0066(16) 0.0024(17)
C8 0.0200(18) 0.018(2) 0.0171(19) -0.0050(17) 0.0052(15) -0.0016(17)
C9 0.028(2) 0.022(3) 0.019(2) 0.0037(17) 0.0096(16) -0.0006(18)
C10 0.0208(19) 0.027(3) 0.025(2) -0.0018(18) 0.0045(17) 0.0036(18)
C11 0.023(2) 0.026(3) 0.030(2) -0.006(2) 0.0088(18) -0.0051(19)
C12 0.028(2) 0.021(3) 0.029(2) -0.0003(19) 0.0115(18) -0.0069(19)
C13 0.0267(19) 0.020(3) 0.021(2) 0.0001(17) 0.0079(16) 0.0042(18)
C14 0.029(2) 0.022(3) 0.019(2) -0.0004(18) 0.0096(17) 0.0010(19)
C15 0.028(2) 0.026(3) 0.027(2) -0.0008(19) 0.0089(18) -0.0015(19)
C16 0.040(2) 0.027(3) 0.030(2) 0.004(2) 0.015(2) 0.000(2)
C17 0.043(3) 0.036(3) 0.020(2) 0.005(2) 0.006(2) 0.007(2)
C18 0.034(2) 0.039(3) 0.023(2) 0.001(2) 0.0044(19) -0.007(2)
C19 0.032(2) 0.030(3) 0.024(2) -0.0009(19) 0.0073(18) -0.005(2)
N1 0.0258(17) 0.028(2) 0.0191(17) -0.0006(16) 0.0049(14) 0.0071(17)
O1 0.0260(14) 0.0273(19) 0.0333(17) 0.0007(14) 0.0138(13) 0.0026(13)
O2 0.0265(14) 0.034(2) 0.0239(14) -0.0008(15) 0.0113(12) -0.0008(14)

loop_
_atom_type_symbol
_atom_type_description
_atom_type_scat_dispersion_real
_atom_type_scat_dispersion_imag
_atom_type_scat_source
C C 0.0180 0.0096 'International Tables Vol C Tables 4.2.6.8 and 6.1.1.4'
H H 0.0000 0.0000 'International Tables Vol C Tables 4.2.6.8 and 6.1.1.4'
N N 0.0310 0.0189 'International Tables Vol C Tables 4.2.6.8 and 6.1.1.4'
O O 0.0490 0.0322 'International Tables Vol C Tables 4.2.6.8 and 6.1.1.4'

loop_
_geom_angle_atom_site_label_1
_geom_angle_atom_site_label_2
_geom_angle_atom_site_label_3
_geom_angle
O2 C1 C2 112.0(3)
O2 C1 C5 116.1(3)
C2 C1 C5 102.1(3)
O2 C1 H1 108.8
C2 C1 H1 108.8
C5 C1 H1 108.8
C3 C2 C1 112.7(4)
C3 C2 H2 123.6
C1 C2 H2 123.6
C2 C3 C4 109.5(4)
C2 C3 H3 125.2
C4 C3 H3 125.2
O1 C4 C5 127.2(4)
O1 C4 C3 125.9(4)
C5 C4 C3 106.9(4)
C6 C5 C4 124.3(4)
C6 C5 C1 126.7(4)
C4 C5 C1 108.7(3)
N1 C6 C5 119.5(4)
N1 C6 C7 118.0(3)
C5 C6 C7 122.4(4)
C6 C7 C8 113.1(3)
C6 C7 H7A 108.9
C8 C7 H7A 108.9
C6 C7 H7B 108.9
C8 C7 H7B 108.9
H7A C7 H7B 107.8
C13 C8 C9 119.3(4)
C13 C8 C7 122.0(3)
C9 C8 C7 118.6(4)
C10 C9 C8 120.5(4)
C10 C9 H9 119.8
C8 C9 H9 119.8
C9 C10 C11 119.6(4)
C9 C10 H10 120.2
C11 C10 H10 120.2
C12 C11 C10 120.1(4)
C12 C11 H11 120.0
C10 C11 H11 120.0
C11 C12 C13 120.2(4)
C11 C12 H12 119.9
C13 C12 H12 119.9
C12 C13 C8 120.3(4)
C12 C13 H13 119.9
C8 C13 H13 119.9
C15 C14 C19 119.9(4)
C15 C14 N1 121.3(4)
C19 C14 N1 118.8(4)
C14 C15 C16 120.3(4)
C14 C15 H15 119.9
C16 C15 H15 119.9
C15 C16 C17 119.3(4)
C15 C16 H16 120.3
C17 C16 H16 120.3
C18 C17 C16 120.2(4)
C18 C17 H17 119.9
C16 C17 H17 119.9
C17 C18 C19 120.4(4)
C17 C18 H18 119.8
C19 C18 H18 119.8
C18 C19 C14 119.8(4)
C18 C19 H19 120.1
C14 C19 H19 120.1
C6 N1 C14 124.6(4)
C6 N1 H100 116(3)
C14 N1 H100 119(3)
C1 O2 H20 109.5

loop_
_geom_bond_atom_site_label_1
_geom_bond_atom_site_label_2
_geom_bond_distance
C1 O2 1.430(4)
C1 C2 1.504(6)
C1 C5 1.515(5)
C1 H1 1.0000
C2 C3 1.326(6)
C2 H2 0.9500
C3 C4 1.481(6)
C3 H3 0.9500
C4 O1 1.249(5)
C4 C5 1.441(6)
C5 C6 1.377(5)
C6 N1 1.354(5)
C6 C7 1.498(6)
C7 C8 1.526(5)
C7 H7A 0.9900
C7 H7B 0.9900
C8 C13 1.389(6)
C8 C9 1.394(5)
C9 C10 1.386(5)
C9 H9 0.9500
C10 C11 1.392(6)
C10 H10 0.9500
C11 C12 1.382(6)
C11 H11 0.9500
C12 C13 1.387(5)
C12 H12 0.9500
C13 H13 0.9500
C14 C15 1.384(6)
C14 C19 1.386(6)
C14 N1 1.436(5)
C15 C16 1.386(6)
C15 H15 0.9500
C16 C17 1.390(6)
C16 H16 0.9500
C17 C18 1.377(7)
C17 H17 0.9500
C18 C19 1.379(6)
C18 H18 0.9500
C19 H19 0.9500
N1 H100 0.92(5)
O2 H20 0.82(5)
